data_7005650
loop_
_publ_author_name
'Konstantin V. Domasevitch'
'Il'ya A. Gural'skiy'
'Pavlo V. Solntsev'
'Eduard B. Rusanov'
'Harald Krautscheid'
'Judith A. K. Howard'
'Alexander N. Chernega'

_publ_section_title
;
 4,4'-Bipyridazine: a new twist for the synthesis of coordination
 polymers.
;
_journal_issue 29
_journal_name_full 'Dalton transactions (Cambridge, England : 2003)'
_journal_page_first 3140
_journal_page_last 3148
_journal_paper_doi 10.1039/b703911e
_journal_year 2007
_chemical_formula_moiety 'C48 H36 Cu3 N24 O4, 6(B F4), 6(H2 O)'
_chemical_formula_sum 'C48 H46 B6 Cu3 F24 N24 O10'
_chemical_formula_weight 1830.57
_chemical_name_common
;
Copper(ii) Tetrafluoroborate 1:2 Complex with 4,4'-
Bipyridazine, Solvate with 3.33 Water
;
_chemical_name_systematic
;
Copper(II) Tetrafluoroborate 1:2 Complex with 4,4'-Bipyridazine,
Solvate with 3.33 Water
;
_space_group_IT_number 13
_space_group_name_Hall '-P 2yc'
_space_group_name_H-M_alt 'P 1 2/c 1'
_symmetry_cell_setting monoclinic
_symmetry_Int_Tables_number 13
_symmetry_space_group_name_Hall '-P 2yc'
_symmetry_space_group_name_H-M 'P 1 2/c 1'
_atom_sites_solution_hydrogens geom
_atom_sites_solution_primary direct
_atom_sites_solution_secondary difmap
_audit_creation_method SHELXL-97
_cell_angle_alpha 90.00
_cell_angle_beta 104.025(8)
_cell_angle_gamma 90.00
_cell_formula_units_Z 2
_cell_length_a 12.0861(8)
_cell_length_b 14.6555(8)
_cell_length_c 21.5673(15)
_cell_measurement_reflns_used 12405
_cell_measurement_temperature 213(2)
_cell_measurement_theta_max 26.55
_cell_measurement_theta_min 4.59
_cell_volume 3706.3(4)
_computing_cell_refinement 'SMART-NT (Bruker, 1998)'
_computing_data_collection 'SMART-NT (Bruker, 1998)'
_computing_data_reduction 'SMART-NT (Bruker, 1998)'
_computing_molecular_graphics 'Diamond 2.1e (Brandenburg, 1999)'
_computing_publication_material 'WinGX 1.700.00 (Farrugia, 1999)'
_computing_structure_refinement 'SHELXL-97 (Sheldrick, 1997)'
_computing_structure_solution 'SHELXS-97 (Sheldrick, 1997)'
_diffrn_ambient_temperature 213(2)
_diffrn_measured_fraction_theta_full 0.989
_diffrn_measured_fraction_theta_max 0.989
_diffrn_measurement_device_type 'Bruker Apex CCD area-detector diffractometer'
_diffrn_measurement_method '\w scans'
_diffrn_radiation_monochromator graphite
_diffrn_radiation_source 'fine-focus sealed tube'
_diffrn_radiation_type MoK\a
_diffrn_radiation_wavelength 0.71073
_diffrn_reflns_av_R_equivalents 0.0459
_diffrn_reflns_av_sigmaI/netI 0.0621
_diffrn_reflns_limit_h_max 12
_diffrn_reflns_limit_h_min -15
_diffrn_reflns_limit_k_max 18
_diffrn_reflns_limit_k_min -13
_diffrn_reflns_limit_l_max 27
_diffrn_reflns_limit_l_min -15
_diffrn_reflns_number 12405
_diffrn_reflns_theta_full 26.55
_diffrn_reflns_theta_max 26.55
_diffrn_reflns_theta_min 4.59
_diffrn_standards_decay_% 0
_exptl_absorpt_coefficient_mu 0.982
_exptl_absorpt_correction_T_max 0.9082
_exptl_absorpt_correction_T_min 0.8587
_exptl_absorpt_correction_type empirical
_exptl_absorpt_process_details 'SADABS (Sheldrick, 1999)'
_exptl_crystal_colour blue
_exptl_crystal_density_diffrn 1.640
_exptl_crystal_density_method 'not measured'
_exptl_crystal_description prism
_exptl_crystal_F_000 1830
_exptl_crystal_size_max 0.16
_exptl_crystal_size_mid 0.12
_exptl_crystal_size_min 0.10
_refine_diff_density_max 0.983
_refine_diff_density_min -0.558
_refine_diff_density_rms 0.093
_refine_ls_extinction_method none
_refine_ls_goodness_of_fit_ref 0.943
_refine_ls_hydrogen_treatment constr
_refine_ls_matrix_type full
_refine_ls_number_parameters 529
_refine_ls_number_reflns 7639
_refine_ls_number_restraints 0
_refine_ls_restrained_S_all 0.943
_refine_ls_R_factor_all 0.0811
_refine_ls_R_factor_gt 0.0594
_refine_ls_shift/su_max 0.001
_refine_ls_shift/su_mean 0.000
_refine_ls_structure_factor_coef Fsqd
_refine_ls_weighting_details 'calc w=1/[\s^2^(Fo^2^)+(0.1175P)^2^+0.0000P] where P=(Fo^2^+2Fc^2^)/3'
_refine_ls_weighting_scheme calc
_refine_ls_wR_factor_gt 0.1574
_refine_ls_wR_factor_ref 0.1657
_reflns_number_gt 4590
_reflns_number_total 7639
_reflns_threshold_expression >2sigma(I)
_cod_data_source_file b703911e.txt
_cod_data_source_block (5)
_cod_depositor_comments
;
The following automatic conversions were performed:
'_symmetry_cell_setting' value 'Monoclinic' changed to 'monoclinic'
according to '/home/saulius/struct/CIF-dictionaries/cif_core.dic'
dictionary named 'cif_core.dic' version 2.4.1 from 2010-06-29.

Automatic conversion script
Id: cif_fix_enum 1527 2010-12-29 10:47:43Z saulius 
;
_cod_original_sg_symbol_Hall '-P 2yc '
_cod_original_sg_symbol_H-M 'P 2/c '
_cod_database_code 7005650

loop_
_symmetry_equiv_pos_as_xyz
'x, y, z'
'-x, y, -z+1/2'
'-x, -y, -z'
'x, -y, z-1/2'

loop_
_atom_site_label
_atom_site_type_symbol
_atom_site_fract_x
_atom_site_fract_y
_atom_site_fract_z
_atom_site_U_iso_or_equiv
_atom_site_adp_type
_atom_site_occupancy
_atom_site_symmetry_multiplicity
_atom_site_calc_flag
_atom_site_refinement_flags
_atom_site_disorder_assembly
_atom_site_disorder_group
Cu1 Cu 1.0000 0.0000 0.5000 0.02389(19) Uani 1 2 d S . .
Cu2 Cu 1.72527(3) -0.25876(3) 0.50477(2) 0.02555(16) Uani 1 1 d . . .
O1 O 1.13979(19) 0.12280(19) 0.49626(14) 0.0258(6) Uani 1 1 d . . .
O2 O 1.6197(3) -0.3863(2) 0.5226(2) 0.0559(10) Uani 1 1 d . . .
O3 O 1.4879(4) -0.2815(5) 0.8291(3) 0.0885(16) Uani 1 1 d . . .
O4 O 1.4009(8) -0.4613(6) 0.8075(5) 0.147(3) Uani 1 1 d . . .
O5A O 1.2501(9) -0.4930(6) 0.3883(6) 0.099(3) Uani 0.60 1 d P . .
O5B O 1.3964(12) -0.4032(13) 0.4924(10) 0.119(7) Uani 0.40 1 d P . .
N1 N 0.9909(2) -0.0326(2) 0.40885(16) 0.0240(7) Uani 1 1 d . . .
N2 N 1.0746(3) 0.0071(3) 0.3872(2) 0.0421(10) Uani 1 1 d . . .
N3 N 1.1299(2) -0.0902(2) 0.52560(18) 0.0276(7) Uani 1 1 d . . .
N4 N 1.0913(2) -0.1746(2) 0.5295(2) 0.0321(8) Uani 1 1 d . . .
N5 N 1.6211(2) -0.1696(2) 0.53398(17) 0.0247(7) Uani 1 1 d . . .
N6 N 1.6726(2) -0.0940(2) 0.56226(19) 0.0305(8) Uani 1 1 d . . .
N7 N 1.6342(3) -0.2517(2) 0.41260(18) 0.0290(8) Uani 1 1 d . . .
N8 N 1.6232(3) -0.1730(3) 0.3815(2) 0.0413(10) Uani 1 1 d . . .
N9 N 1.8181(2) -0.2703(2) 0.59762(18) 0.0262(7) Uani 1 1 d . . .
N10 N 1.9298(3) -0.2563(3) 0.60467(19) 0.0330(8) Uani 1 1 d . . .
N11 N 1.8439(2) -0.3341(2) 0.47502(18) 0.0268(7) Uani 1 1 d . . .
N12 N 1.8784(3) -0.2970(3) 0.4260(2) 0.0354(8) Uani 1 1 d . . .
C1 C 0.9132(3) -0.0825(3) 0.3702(2) 0.0329(9) Uani 1 1 d . . .
H1A H 0.8557 -0.1100 0.3863 0.039 Uiso 1 1 calc R . .
C2 C 0.9133(3) -0.0960(3) 0.3063(2) 0.0349(10) Uani 1 1 d . . .
H2A H 0.8567 -0.1316 0.2795 0.042 Uiso 1 1 calc R . .
C3 C 0.9979(3) -0.0560(3) 0.2838(2) 0.0279(9) Uani 1 1 d . . .
C4 C 1.0780(3) -0.0053(4) 0.3275(2) 0.0404(11) Uani 1 1 d . . .
H4A H 1.1380 0.0216 0.3133 0.048 Uiso 1 1 calc R . .
C5 C 1.2403(3) -0.0729(3) 0.5347(2) 0.0285(9) Uani 1 1 d . . .
H5A H 1.2646 -0.0122 0.5329 0.034 Uiso 1 1 calc R . .
C6 C 1.3214(3) -0.1427(3) 0.5468(2) 0.0264(9) Uani 1 1 d . . .
C7 C 1.2823(3) -0.2300(3) 0.5512(3) 0.0348(10) Uani 1 1 d . . .
H7A H 1.3326 -0.2799 0.5593 0.042 Uiso 1 1 calc R . .
C8 C 1.1654(3) -0.2416(3) 0.5431(3) 0.0401(12) Uani 1 1 d . . .
H8A H 1.1380 -0.3006 0.5477 0.048 Uiso 1 1 calc R . .
C9 C 1.5105(3) -0.1838(3) 0.5289(2) 0.0254(8) Uani 1 1 d . . .
H9A H 1.4766 -0.2370 0.5085 0.030 Uiso 1 1 calc R . .
C10 C 1.4432(3) -0.1223(3) 0.5530(2) 0.0264(9) Uani 1 1 d . . .
C11 C 1.4952(3) -0.0449(3) 0.5820(2) 0.0317(9) Uani 1 1 d . . .
H11A H 1.4542 -0.0009 0.5990 0.038 Uiso 1 1 calc R . .
C12 C 1.6115(3) -0.0339(3) 0.5854(2) 0.0328(10) Uani 1 1 d . . .
H12A H 1.6481 0.0189 0.6051 0.039 Uiso 1 1 calc R . .
C13 C 1.5918(5) -0.3260(4) 0.3838(3) 0.0581(17) Uani 1 1 d . . .
H13A H 1.5988 -0.3803 0.4075 0.070 Uiso 1 1 calc R . .
C14 C 1.5368(6) -0.3288(4) 0.3200(3) 0.0617(18) Uani 1 1 d . . .
H14A H 1.5060 -0.3838 0.3008 0.074 Uiso 1 1 calc R . .
C15 C 1.5278(3) -0.2497(3) 0.2847(2) 0.0298(10) Uani 1 1 d . . .
C16 C 1.5728(4) -0.1731(3) 0.3189(3) 0.0426(12) Uani 1 1 d . . .
H16A H 1.5677 -0.1174 0.2968 0.051 Uiso 1 1 calc R . .
C17 C 1.7761(3) -0.2850(4) 0.6476(2) 0.0361(10) Uani 1 1 d . . .
H17A H 1.6971 -0.2936 0.6411 0.043 Uiso 1 1 calc R . .
C18 C 1.8442(3) -0.2885(4) 0.7098(2) 0.0368(10) Uani 1 1 d . . .
H18A H 1.8125 -0.3002 0.7447 0.044 Uiso 1 1 calc R . .
C19 C 1.9597(3) -0.2741(3) 0.7182(2) 0.0255(9) Uani 1 1 d . . .
C20 C 1.9968(3) -0.2573(3) 0.6632(2) 0.0316(9) Uani 1 1 d . . .
H20A H 2.0749 -0.2459 0.6678 0.038 Uiso 1 1 calc R . .
C21 C 1.8890(3) -0.4099(3) 0.5023(2) 0.0268(8) Uani 1 1 d . . .
H21A H 1.8610 -0.4336 0.5360 0.032 Uiso 1 1 calc R . .
C22 C 1.9768(3) -0.4575(3) 0.4840(2) 0.0262(9) Uani 1 1 d . . .
C23 C 2.0132(4) -0.4186(3) 0.4346(3) 0.0454(13) Uani 1 1 d . . .
H23A H 2.0722 -0.4457 0.4195 0.054 Uiso 1 1 calc R . .
C24 C 1.9617(4) -0.3387(4) 0.4070(3) 0.0478(13) Uani 1 1 d . . .
H24A H 1.9874 -0.3129 0.3731 0.057 Uiso 1 1 calc R . .
B1 B 1.2369(8) -0.4396(6) 0.6448(6) 0.076(3) Uani 1 1 d . . .
B2 B 1.2965(5) -0.0898(5) 0.7218(4) 0.0500(15) Uani 1 1 d . . .
B3 B 1.2596(6) -0.2307(5) 0.3686(4) 0.0593(18) Uani 1 1 d . . .
F1 F 1.2614(5) -0.4485(3) 0.5853(3) 0.1008(15) Uani 1 1 d . . .
F2 F 1.2939(4) -0.3679(4) 0.6775(3) 0.1028(16) Uani 1 1 d . . .
F3 F 1.1227(4) -0.4213(4) 0.6350(4) 0.117(2) Uani 1 1 d . . .
F4 F 1.2628(5) -0.5203(4) 0.6759(3) 0.118(2) Uani 1 1 d . . .
F5 F 1.1851(3) -0.1074(3) 0.6993(4) 0.124(3) Uani 1 1 d . . .
F6 F 1.3327(6) -0.0359(5) 0.6804(3) 0.136(2) Uani 1 1 d . . .
F7 F 1.3552(5) -0.1657(5) 0.7321(6) 0.200(5) Uani 1 1 d . . .
F8 F 1.3099(6) -0.0389(10) 0.7717(4) 0.217(6) Uani 1 1 d . . .
F9 F 1.1789(7) -0.1885(7) 0.3913(5) 0.187(4) Uani 1 1 d . . .
F10 F 1.2425(11) -0.2408(8) 0.3090(4) 0.217(5) Uani 1 1 d . . .
F11 F 1.3534(6) -0.1865(7) 0.3949(4) 0.171(3) Uani 1 1 d . . .
F12 F 1.2913(12) -0.3049(5) 0.4046(6) 0.248(6) Uani 1 1 d . . .

loop_
_atom_site_aniso_label
_atom_site_aniso_U_11
_atom_site_aniso_U_22
_atom_site_aniso_U_33
_atom_site_aniso_U_23
_atom_site_aniso_U_13
_atom_site_aniso_U_12
Cu1 0.0197(3) 0.0319(4) 0.0206(4) -0.0006(3) 0.0057(2) 0.0069(2)
Cu2 0.0238(2) 0.0284(3) 0.0237(3) 0.0012(2) 0.00425(17) 0.01192(17)
O1 0.0257(11) 0.0252(15) 0.0274(16) -0.0011(12) 0.0085(10) 0.0009(10)
O2 0.072(2) 0.031(2) 0.069(3) 0.0038(19) 0.0257(19) -0.0031(16)
O3 0.072(3) 0.121(5) 0.076(4) -0.005(3) 0.026(2) -0.006(3)
O4 0.201(8) 0.123(7) 0.112(7) 0.020(5) 0.031(5) 0.039(6)
O5A 0.144(8) 0.052(5) 0.124(9) 0.042(5) 0.076(6) 0.036(5)
O5B 0.085(8) 0.121(14) 0.140(17) -0.027(12) 0.006(9) 0.019(8)
N1 0.0227(13) 0.0284(18) 0.0221(18) -0.0010(15) 0.0075(11) 0.0019(12)
N2 0.0389(17) 0.061(3) 0.029(2) -0.012(2) 0.0144(15) -0.0202(17)
N3 0.0206(13) 0.0328(19) 0.031(2) 0.0038(16) 0.0087(12) 0.0050(12)
N4 0.0242(14) 0.031(2) 0.044(2) 0.0054(17) 0.0131(14) 0.0011(13)
N5 0.0203(12) 0.0244(17) 0.0296(19) 0.0009(15) 0.0067(12) 0.0035(11)
N6 0.0248(13) 0.0262(19) 0.041(2) -0.0025(16) 0.0084(13) -0.0005(12)
N7 0.0289(14) 0.0256(18) 0.0283(19) 0.0021(15) -0.0011(13) 0.0077(12)
N8 0.053(2) 0.028(2) 0.034(2) 0.0010(17) -0.0069(17) -0.0004(16)
N9 0.0274(14) 0.0254(18) 0.0272(19) 0.0041(15) 0.0090(12) 0.0058(12)
N10 0.0290(15) 0.045(2) 0.027(2) 0.0040(17) 0.0091(13) -0.0016(14)
N11 0.0298(14) 0.0212(17) 0.0287(19) 0.0002(15) 0.0059(13) 0.0089(12)
N12 0.0458(18) 0.028(2) 0.037(2) 0.0024(17) 0.0186(16) 0.0108(15)
C1 0.0363(19) 0.034(2) 0.029(2) -0.0012(19) 0.0096(16) -0.0072(16)
C2 0.0400(19) 0.037(3) 0.027(2) -0.002(2) 0.0063(17) -0.0126(18)
C3 0.0303(17) 0.030(2) 0.023(2) 0.0031(17) 0.0069(15) 0.0043(15)
C4 0.0377(19) 0.059(3) 0.029(2) -0.007(2) 0.0178(17) -0.0194(19)
C5 0.0202(15) 0.030(2) 0.036(2) 0.0030(19) 0.0084(14) 0.0051(14)
C6 0.0197(15) 0.027(2) 0.034(2) 0.0017(18) 0.0082(14) 0.0025(13)
C7 0.0267(17) 0.027(2) 0.051(3) 0.006(2) 0.0115(17) 0.0070(15)
C8 0.0306(18) 0.029(2) 0.061(4) 0.004(2) 0.0126(19) -0.0033(16)
C9 0.0211(15) 0.020(2) 0.034(2) 0.0028(17) 0.0056(14) 0.0035(13)
C10 0.0221(15) 0.022(2) 0.035(2) 0.0051(17) 0.0083(14) 0.0042(13)
C11 0.0283(17) 0.027(2) 0.041(3) -0.0041(19) 0.0118(16) 0.0058(15)
C12 0.0280(17) 0.023(2) 0.046(3) -0.009(2) 0.0079(17) -0.0022(15)
C13 0.087(4) 0.024(3) 0.044(3) 0.009(2) -0.021(3) -0.004(2)
C14 0.096(4) 0.024(3) 0.045(3) 0.003(2) -0.022(3) -0.010(3)
C15 0.0307(17) 0.026(2) 0.027(3) 0.0001(17) -0.0043(15) 0.0050(15)
C16 0.059(3) 0.022(2) 0.036(3) 0.003(2) -0.010(2) -0.0009(19)
C17 0.0247(16) 0.054(3) 0.030(2) 0.004(2) 0.0080(16) 0.0050(17)
C18 0.0309(18) 0.055(3) 0.027(2) 0.007(2) 0.0116(16) 0.0013(18)
C19 0.0295(16) 0.024(2) 0.024(2) 0.0024(16) 0.0071(15) 0.0038(14)
C20 0.0300(17) 0.043(3) 0.023(2) -0.0002(19) 0.0076(15) -0.0052(16)
C21 0.0271(16) 0.027(2) 0.027(2) 0.0001(18) 0.0087(14) 0.0075(14)
C22 0.0287(16) 0.018(2) 0.032(2) -0.0049(17) 0.0077(15) 0.0029(14)
C23 0.056(2) 0.027(2) 0.066(4) 0.007(2) 0.040(2) 0.014(2)
C24 0.061(3) 0.036(3) 0.059(4) 0.016(3) 0.038(2) 0.017(2)
B1 0.088(5) 0.045(4) 0.095(8) -0.013(4) 0.022(5) -0.019(4)
B2 0.055(3) 0.048(4) 0.050(4) 0.000(3) 0.019(3) 0.011(3)
B3 0.056(3) 0.052(4) 0.069(5) 0.005(4) 0.013(3) 0.002(3)
F1 0.137(4) 0.080(3) 0.092(4) -0.025(3) 0.038(3) -0.018(3)
F2 0.125(3) 0.096(4) 0.093(4) -0.042(3) 0.036(3) -0.043(3)
F3 0.094(3) 0.083(3) 0.168(7) -0.030(4) 0.020(3) 0.005(2)
F4 0.154(5) 0.072(3) 0.136(6) 0.036(3) 0.053(4) 0.029(3)
F5 0.066(2) 0.062(3) 0.228(8) 0.027(3) 0.002(3) -0.007(2)
F6 0.179(6) 0.134(5) 0.111(5) 0.002(4) 0.065(4) -0.059(4)
F7 0.101(4) 0.088(4) 0.401(15) 0.049(6) 0.040(6) 0.037(3)
F8 0.141(5) 0.389(16) 0.105(6) -0.121(8) 0.001(4) 0.064(7)
F9 0.156(6) 0.243(10) 0.176(8) 0.046(7) 0.069(5) 0.113(6)
F10 0.283(12) 0.263(13) 0.075(5) -0.029(6) -0.018(7) 0.043(8)
F11 0.142(5) 0.228(10) 0.139(7) -0.040(6) 0.025(5) -0.054(6)
F12 0.422(16) 0.073(5) 0.230(13) 0.034(6) 0.044(11) 0.086(7)

loop_
_atom_type_symbol
_atom_type_description
_atom_type_scat_dispersion_real
_atom_type_scat_dispersion_imag
_atom_type_scat_source
C C 0.0033 0.0016 'International Tables Vol C Tables 4.2.6.8 and 6.1.1.4'
H H 0.0000 0.0000 'International Tables Vol C Tables 4.2.6.8 and 6.1.1.4'
N N 0.0061 0.0033 'International Tables Vol C Tables 4.2.6.8 and 6.1.1.4'
O O 0.0106 0.0060 'International Tables Vol C Tables 4.2.6.8 and 6.1.1.4'
F F 0.0171 0.0103 'International Tables Vol C Tables 4.2.6.8 and 6.1.1.4'
Cu Cu 0.3201 1.2651 'International Tables Vol C Tables 4.2.6.8 and 6.1.1.4'
B B 0.0013 0.0007 'International Tables Vol C Tables 4.2.6.8 and 6.1.1.4'

loop_
_geom_angle_atom_site_label_1
_geom_angle_atom_site_label_2
_geom_angle_atom_site_label_3
_geom_angle
_geom_angle_site_symmetry_1
_geom_angle_site_symmetry_3
_geom_angle_publ_flag
N1 Cu1 N1 180.0 3_756 . ?
N1 Cu1 N3 88.07(14) 3_756 3_756 ?
N1 Cu1 N3 91.93(14) . 3_756 ?
N1 Cu1 N3 91.93(14) 3_756 . ?
N1 Cu1 N3 88.07(14) . . ?
N3 Cu1 N3 180.0(2) 3_756 . ?
N5 Cu2 N7 92.38(14) . . ?
N5 Cu2 N11 172.38(14) . . ?
N7 Cu2 N11 88.57(14) . . ?
N5 Cu2 N9 89.05(13) . . ?
N7 Cu2 N9 178.16(14) . . ?
N11 Cu2 N9 90.16(13) . . ?
N5 Cu2 O2 93.41(14) . . ?
N7 Cu2 O2 90.77(15) . . ?
N11 Cu2 O2 94.14(14) . . ?
N9 Cu2 O2 88.00(15) . . ?
C1 N1 N2 120.1(4) . . ?
C1 N1 Cu1 128.0(3) . . ?
N2 N1 Cu1 111.8(3) . . ?
C4 N2 N1 119.1(3) . . ?
C5 N3 N4 121.6(3) . . ?
C5 N3 Cu1 127.0(3) . . ?
N4 N3 Cu1 111.3(2) . . ?
C8 N4 N3 118.5(3) . . ?
C9 N5 N6 120.8(3) . . ?
C9 N5 Cu2 124.3(3) . . ?
N6 N5 Cu2 114.8(2) . . ?
C12 N6 N5 118.7(3) . . ?
C13 N7 N8 120.6(4) . . ?
C13 N7 Cu2 119.0(3) . . ?
N8 N7 Cu2 120.3(3) . . ?
N7 N8 C16 118.3(4) . . ?
C17 N9 N10 120.7(3) . . ?
C17 N9 Cu2 125.8(3) . . ?
N10 N9 Cu2 113.4(3) . . ?
C20 N10 N9 118.3(4) . . ?
C21 N11 N12 121.4(3) . . ?
C21 N11 Cu2 124.5(3) . . ?
N12 N11 Cu2 114.0(2) . . ?
C24 N12 N11 117.5(4) . . ?
N1 C1 C2 122.3(4) . . ?
C3 C2 C1 118.1(4) . . ?
C2 C3 C4 116.5(4) . . ?
C2 C3 C3 124.2(4) . 2_755 ?
C4 C3 C3 119.0(4) . 2_755 ?
N2 C4 C3 123.9(4) . . ?
N3 C5 C6 121.5(4) . . ?
C7 C6 C5 117.2(3) . . ?
C7 C6 C10 122.2(3) . . ?
C5 C6 C10 120.5(4) . . ?
C6 C7 C8 117.4(4) . . ?
N4 C8 C7 123.6(4) . . ?
N5 C9 C10 122.2(4) . . ?
C11 C10 C9 117.3(3) . . ?
C11 C10 C6 123.0(3) . . ?
C9 C10 C6 119.7(4) . . ?
C10 C11 C12 117.5(4) . . ?
N6 C12 C11 123.4(4) . . ?
N7 C13 C14 123.0(5) . . ?
C13 C14 C15 118.8(5) . . ?
C14 C15 C16 114.9(4) . . ?
C14 C15 C15 120.9(3) . 2_855 ?
C16 C15 C15 124.2(3) . 2_855 ?
N8 C16 C15 124.3(4) . . ?
N9 C17 C18 122.7(4) . . ?
C19 C18 C17 117.6(4) . . ?
C18 C19 C20 116.2(4) . . ?
C18 C19 C19 122.7(5) . 2_956 ?
C20 C19 C19 121.2(4) . 2_956 ?
N10 C20 C19 124.6(3) . . ?
N11 C21 C22 123.7(4) . . ?
C23 C22 C21 114.8(4) . . ?
C23 C22 C22 124.0(4) . 3_946 ?
C21 C22 C22 121.3(5) . 3_946 ?
C22 C23 C24 119.2(4) . . ?
N12 C24 C23 123.4(5) . . ?
F2 B1 F4 113.0(8) . . ?
F2 B1 F3 107.2(7) . . ?
F4 B1 F3 110.5(7) . . ?
F2 B1 F1 110.9(7) . . ?
F4 B1 F1 107.4(7) . . ?
F3 B1 F1 107.9(8) . . ?
F8 B2 F7 113.4(9) . . ?
F8 B2 F5 109.1(7) . . ?
F7 B2 F5 110.6(6) . . ?
F8 B2 F6 102.7(9) . . ?
F7 B2 F6 111.3(7) . . ?
F5 B2 F6 109.5(6) . . ?
F10 B3 F11 114.3(10) . . ?
F10 B3 F12 116.7(10) . . ?
F11 B3 F12 93.1(9) . . ?
F10 B3 F9 118.2(9) . . ?
F11 B3 F9 104.0(9) . . ?
F12 B3 F9 107.1(10) . . ?

loop_
_geom_bond_atom_site_label_1
_geom_bond_atom_site_label_2
_geom_bond_distance
_geom_bond_site_symmetry_2
_geom_bond_publ_flag
Cu1 N1 2.000(3) 3_756 ?
Cu1 N1 2.000(3) . ?
Cu1 N3 2.025(3) 3_756 ?
Cu1 N3 2.025(3) . ?
Cu2 N5 2.019(3) . ?
Cu2 N7 2.028(4) . ?
Cu2 N11 2.033(3) . ?
Cu2 N9 2.051(4) . ?
Cu2 O2 2.347(4) . ?
N1 C1 1.316(5) . ?
N1 N2 1.345(5) . ?
N2 C4 1.312(6) . ?
N3 C5 1.325(4) . ?
N3 N4 1.332(5) . ?
N4 C8 1.312(6) . ?
N5 C9 1.331(4) . ?
N5 N6 1.343(5) . ?
N6 C12 1.322(6) . ?
N7 C13 1.295(6) . ?
N7 N8 1.326(5) . ?
N8 C16 1.339(6) . ?
N9 C17 1.315(6) . ?
N9 N10 1.337(4) . ?
N10 C20 1.324(6) . ?
N11 C21 1.312(5) . ?
N11 N12 1.342(5) . ?
N12 C24 1.324(6) . ?
C1 C2 1.392(7) . ?
C2 C3 1.365(6) . ?
C3 C4 1.391(6) . ?
C3 C3 1.471(8) 2_755 ?
C5 C6 1.396(5) . ?
C6 C7 1.375(6) . ?
C6 C10 1.476(5) . ?
C7 C8 1.391(5) . ?
C9 C10 1.395(6) . ?
C10 C11 1.372(6) . ?
C11 C12 1.400(5) . ?
C13 C14 1.376(8) . ?
C14 C15 1.377(7) . ?
C15 C16 1.380(6) . ?
C15 C15 1.485(8) 2_855 ?
C17 C18 1.394(6) . ?
C18 C19 1.380(5) . ?
C19 C20 1.387(6) . ?
C19 C19 1.478(8) 2_956 ?
C21 C22 1.404(5) . ?
C22 C23 1.372(7) . ?
C22 C22 1.469(8) 3_946 ?
C23 C24 1.391(7) . ?
B1 F2 1.356(9) . ?
B1 F4 1.360(11) . ?
B1 F3 1.370(10) . ?
B1 F1 1.390(13) . ?
B2 F8 1.286(10) . ?
B2 F7 1.310(8) . ?
B2 F5 1.340(7) . ?
B2 F6 1.342(9) . ?
B3 F10 1.261(13) . ?
B3 F11 1.309(10) . ?
B3 F12 1.337(11) . ?
B3 F9 1.345(11) . ?
